data_7109069
loop_
_publ_author_name
'Corinne A. Allen'
'Jake A. Boissonnault'
'Jordi Cirera'
'Ryan Gulland'
'Francesco Paesani'
'Seth M. Cohen'

_publ_section_title
;
 Chemically crosslinked isoreticular metal-organic frameworks
;
_journal_name_full Chem.Commun.
_journal_page_first 3200
_journal_paper_doi 10.1039/c3cc40635k
_journal_volume 49
_journal_year 2013
_chemical_formula_moiety 'C24 H6 N0 O13 Zn4'
_chemical_formula_sum 'C24 H6 N0 O13 Zn4'
_chemical_formula_weight 763.77
_chemical_name_systematic
;
?
;
_space_group_IT_number 216
_symmetry_cell_setting cubic
_symmetry_space_group_name_Hall 'F -4 2 3'
_symmetry_space_group_name_H-M 'F -4 3 m'
_atom_sites_solution_hydrogens geom
_atom_sites_solution_primary direct
_atom_sites_solution_secondary difmap
_audit_creation_method SHELXL-97
_cell_angle_alpha 90.00
_cell_angle_beta 90.00
_cell_angle_gamma 90.00
_cell_formula_units_Z 8
_cell_length_a 25.6341(6)
_cell_length_b 25.6341(6)
_cell_length_c 25.6341(6)
_cell_measurement_reflns_used 2571
_cell_measurement_temperature 250(2)
_cell_measurement_theta_max 67.74
_cell_measurement_theta_min 2.99
_cell_volume 16844.3(7)
_computing_cell_refinement 'Bruker SAINT'
_computing_data_collection 'Bruker APEX2'
_computing_data_reduction 'Bruker SAINT'
_computing_molecular_graphics 'Bruker SHELXTL'
_computing_publication_material 'Bruker SHELXTL'
_computing_structure_refinement 'SHELXL-97 (Sheldrick, 2008)'
_computing_structure_solution 'SHELXS-97 (Sheldrick, 2008)'
_diffrn_ambient_temperature 250(2)
_diffrn_measured_fraction_theta_full 0.998
_diffrn_measured_fraction_theta_max 0.998
_diffrn_measurement_device_type 'Bruker APEX-II CCD'
_diffrn_measurement_method '\f and \w scans'
_diffrn_radiation_monochromator graphite
_diffrn_radiation_source 'sealed tube'
_diffrn_radiation_type CuK\a
_diffrn_radiation_wavelength 1.54178
_diffrn_reflns_av_R_equivalents 0.0380
_diffrn_reflns_av_sigmaI/netI 0.0285
_diffrn_reflns_limit_h_max 29
_diffrn_reflns_limit_h_min -30
_diffrn_reflns_limit_k_max 30
_diffrn_reflns_limit_k_min -28
_diffrn_reflns_limit_l_max 27
_diffrn_reflns_limit_l_min -9
_diffrn_reflns_number 8625
_diffrn_reflns_theta_full 68.33
_diffrn_reflns_theta_max 68.33
_diffrn_reflns_theta_min 2.99
_diffrn_standards_number 0
_exptl_absorpt_coefficient_mu 1.485
_exptl_absorpt_correction_T_max 0.9694
_exptl_absorpt_correction_T_min 0.8458
_exptl_absorpt_correction_type multi-scan
_exptl_absorpt_process_details SADABS
_exptl_crystal_colour colourless
_exptl_crystal_density_diffrn 0.602
_exptl_crystal_density_meas ?
_exptl_crystal_density_method 'not measured'
_exptl_crystal_description block
_exptl_crystal_F_000 2992
_exptl_crystal_size_max 0.08
_exptl_crystal_size_mid 0.05
_exptl_crystal_size_min 0.05
_platon_squeeze_details
;
;
_refine_diff_density_max 1.115
_refine_diff_density_min -0.288
_refine_diff_density_rms 0.087
_refine_ls_abs_structure_details 'Flack H D (1983), Acta Cryst. A39, 876-881'
_refine_ls_abs_structure_Flack 0.1(3)
_refine_ls_extinction_method none
_refine_ls_goodness_of_fit_ref 1.225
_refine_ls_hydrogen_treatment constr
_refine_ls_matrix_type full
_refine_ls_number_parameters 49
_refine_ls_number_reflns 1489
_refine_ls_number_restraints 2
_refine_ls_restrained_S_all 1.226
_refine_ls_R_factor_all 0.1087
_refine_ls_R_factor_gt 0.0995
_refine_ls_shift/su_max 0.000
_refine_ls_shift/su_mean 0.000
_refine_ls_structure_factor_coef Fsqd
_refine_ls_weighting_details 'calc w=1/[\s^2^(Fo^2^)+(0.2000P)^2^+0.0000P] where P=(Fo^2^+2Fc^2^)/3'
_refine_ls_weighting_scheme calc
_refine_ls_wR_factor_gt 0.2994
_refine_ls_wR_factor_ref 0.3213
_reflns_number_gt 1007
_reflns_number_total 1489
_reflns_threshold_expression >2\s(I)
_cod_data_source_file c3cc40635k.txt
_cod_data_source_block IRMOF-3-AM5XL
_cod_depositor_comments
;
The following automatic conversions were performed:

'_exptl_crystal_density_meas' value 'not measured' was changed to '?'
- the value is perceived as not measured.

Automatic conversion script
Id: cif_fix_values 3008 2015-01-20 13:52:24Z robertas 
;
_cod_original_sg_symbol_H-M 'F-43m '
_cod_database_code 7109069

loop_
_symmetry_equiv_pos_as_xyz
'x, y, z'
'x, -y, -z'
'-x, -y, z'
'-x, y, -z'
'y, -x, -z'
'-y, -x, z'
'-y, x, -z'
'y, x, z'
'y, z, x'
'-y, -z, x'
'y, -z, -x'
'-y, z, -x'
'z, -y, -x'
'z, y, x'
'-z, y, -x'
'-z, -y, x'
'z, x, y'
'-z, x, -y'
'-z, -x, y'
'z, -x, -y'
'x, z, y'
'x, -z, -y'
'-x, z, -y'
'-x, -z, y'
'x, y+1/2, z+1/2'
'x, -y+1/2, -z+1/2'
'-x, -y+1/2, z+1/2'
'-x, y+1/2, -z+1/2'
'y, -x+1/2, -z+1/2'
'-y, -x+1/2, z+1/2'
'-y, x+1/2, -z+1/2'
'y, x+1/2, z+1/2'
'y, z+1/2, x+1/2'
'-y, -z+1/2, x+1/2'
'y, -z+1/2, -x+1/2'
'-y, z+1/2, -x+1/2'
'z, -y+1/2, -x+1/2'
'z, y+1/2, x+1/2'
'-z, y+1/2, -x+1/2'
'-z, -y+1/2, x+1/2'
'z, x+1/2, y+1/2'
'-z, x+1/2, -y+1/2'
'-z, -x+1/2, y+1/2'
'z, -x+1/2, -y+1/2'
'x, z+1/2, y+1/2'
'x, -z+1/2, -y+1/2'
'-x, z+1/2, -y+1/2'
'-x, -z+1/2, y+1/2'
'x+1/2, y, z+1/2'
'x+1/2, -y, -z+1/2'
'-x+1/2, -y, z+1/2'
'-x+1/2, y, -z+1/2'
'y+1/2, -x, -z+1/2'
'-y+1/2, -x, z+1/2'
'-y+1/2, x, -z+1/2'
'y+1/2, x, z+1/2'
'y+1/2, z, x+1/2'
'-y+1/2, -z, x+1/2'
'y+1/2, -z, -x+1/2'
'-y+1/2, z, -x+1/2'
'z+1/2, -y, -x+1/2'
'z+1/2, y, x+1/2'
'-z+1/2, y, -x+1/2'
'-z+1/2, -y, x+1/2'
'z+1/2, x, y+1/2'
'-z+1/2, x, -y+1/2'
'-z+1/2, -x, y+1/2'
'z+1/2, -x, -y+1/2'
'x+1/2, z, y+1/2'
'x+1/2, -z, -y+1/2'
'-x+1/2, z, -y+1/2'
'-x+1/2, -z, y+1/2'
'x+1/2, y+1/2, z'
'x+1/2, -y+1/2, -z'
'-x+1/2, -y+1/2, z'
'-x+1/2, y+1/2, -z'
'y+1/2, -x+1/2, -z'
'-y+1/2, -x+1/2, z'
'-y+1/2, x+1/2, -z'
'y+1/2, x+1/2, z'
'y+1/2, z+1/2, x'
'-y+1/2, -z+1/2, x'
'y+1/2, -z+1/2, -x'
'-y+1/2, z+1/2, -x'
'z+1/2, -y+1/2, -x'
'z+1/2, y+1/2, x'
'-z+1/2, y+1/2, -x'
'-z+1/2, -y+1/2, x'
'z+1/2, x+1/2, y'
'-z+1/2, x+1/2, -y'
'-z+1/2, -x+1/2, y'
'z+1/2, -x+1/2, -y'
'x+1/2, z+1/2, y'
'x+1/2, -z+1/2, -y'
'-x+1/2, z+1/2, -y'
'-x+1/2, -z+1/2, y'

loop_
_atom_site_label
_atom_site_type_symbol
_atom_site_fract_x
_atom_site_fract_y
_atom_site_fract_z
_atom_site_U_iso_or_equiv
_atom_site_adp_type
_atom_site_occupancy
_atom_site_symmetry_multiplicity
_atom_site_calc_flag
_atom_site_refinement_flags
O1 O 0.0000 0.5000 0.0000 0.086(4) Uani 1 24 d S
O2 O 0.0000 0.5000 0.5000 0.083(4) Uani 1 24 d S
O3 O 0.0304(4) 0.4696(4) 0.3855(3) 0.178(5) Uani 1 2 d S
O4 O 0.0302(3) 0.4698(3) 0.1167(4) 0.145(3) Uani 1 2 d SD
C2 C 0.0000 0.5000 0.3635(6) 0.215(15) Uani 1 4 d S
C3 C 0.0000 0.5000 0.2995(6) 0.132(6) Uani 1 4 d S
C4 C 0.0317(13) 0.4683(13) 0.2750(6) 0.39(3) Uani 1 2 d SD
C1 C 0.0000 0.5000 0.1416(6) 0.112(4) Uani 1 4 d SD
C5 C 0.0000 0.5000 0.1921(9) 0.142(6) Uani 1 4 d S
C6 C 0.0306(4) 0.4694(4) 0.2244(5) 0.169(6) Uani 1 2 d SD
H6 H 0.0534 0.4466 0.2077 0.203 Uiso 1 2 calc SR
Zn1 Zn 0.04333(5) 0.45667(5) 0.45667(5) 0.1041(8) Uani 1 6 d S
Zn2 Zn 0.04332(5) 0.45668(5) 0.04332(5) 0.1049(8) Uani 1 6 d S

loop_
_atom_site_aniso_label
_atom_site_aniso_U_11
_atom_site_aniso_U_22
_atom_site_aniso_U_33
_atom_site_aniso_U_23
_atom_site_aniso_U_13
_atom_site_aniso_U_12
O1 0.086(4) 0.086(4) 0.086(4) 0.000 0.000 0.000
O2 0.083(4) 0.083(4) 0.083(4) 0.000 0.000 0.000
O3 0.239(8) 0.239(8) 0.056(3) 0.018(4) -0.018(4) -0.005(10)
O4 0.157(4) 0.157(4) 0.120(5) 0.005(3) -0.005(3) 0.040(7)
C2 0.30(2) 0.30(2) 0.040(6) 0.000 0.000 -0.12(3)
C3 0.159(10) 0.159(10) 0.077(8) 0.000 0.000 0.033(13)
C4 0.54(4) 0.54(4) 0.092(10) -0.030(13) 0.030(13) 0.09(5)
C1 0.105(5) 0.105(5) 0.127(11) 0.000 0.000 0.005(7)
C5 0.157(10) 0.157(10) 0.112(11) 0.000 0.000 -0.019(13)
C6 0.189(9) 0.189(9) 0.128(8) 0.001(5) -0.001(5) 0.082(11)
Zn1 0.1041(8) 0.1041(8) 0.1041(8) -0.0011(8) 0.0011(8) 0.0011(8)
Zn2 0.1049(8) 0.1049(8) 0.1049(8) 0.0041(9) -0.0041(9) 0.0041(9)

loop_
_atom_type_symbol
_atom_type_description
_atom_type_scat_dispersion_real
_atom_type_scat_dispersion_imag
_atom_type_scat_source
C C 0.0181 0.0091 'International Tables Vol C Tables 4.2.6.8 and 6.1.1.4'
H H 0.0000 0.0000 'International Tables Vol C Tables 4.2.6.8 and 6.1.1.4'
N N 0.0311 0.0180 'International Tables Vol C Tables 4.2.6.8 and 6.1.1.4'
O O 0.0492 0.0322 'International Tables Vol C Tables 4.2.6.8 and 6.1.1.4'
Zn Zn -1.5491 0.6778 'International Tables Vol C Tables 4.2.6.8 and 6.1.1.4'

loop_
_geom_angle_atom_site_label_1
_geom_angle_atom_site_label_2
_geom_angle_atom_site_label_3
_geom_angle
_geom_angle_site_symmetry_1
_geom_angle_site_symmetry_3
Zn2 O1 Zn2 109.5 . 3_565
Zn2 O1 Zn2 109.5 . 2_565
Zn2 O1 Zn2 109.5 3_565 2_565
Zn2 O1 Zn2 109.5 . 4
Zn2 O1 Zn2 109.5 3_565 4
Zn2 O1 Zn2 109.5 2_565 4
Zn1 O2 Zn1 109.471(1) 2_566 .
Zn1 O2 Zn1 109.5 2_566 4_556
Zn1 O2 Zn1 109.5 . 4_556
Zn1 O2 Zn1 109.5 2_566 3_565
Zn1 O2 Zn1 109.5 . 3_565
Zn1 O2 Zn1 109.5 4_556 3_565
C2 O3 Zn1 131.4(9) . .
C1 O4 Zn2 134.5(8) . .
O3 C2 O3 126.0(12) 3_565 .
O3 C2 C3 117.0(6) 3_565 .
O3 C2 C3 117.0(6) . .
C4 C3 C4 123(3) 3_565 .
C4 C3 C2 118.7(13) 3_565 .
C4 C3 C2 118.7(13) . .
C6 C4 C3 117(4) . .
O4 C1 O4 119.5(13) . 3_565
O4 C1 C5 120.3(7) . .
O4 C1 C5 120.3(7) 3_565 .
C1 C5 C6 126.8(9) . 3_565
C1 C5 C6 126.8(9) . .
C6 C5 C6 106.5(19) 3_565 .
C4 C6 C5 128(3) . .
O3 Zn1 O3 108.0(5) 63 .
O3 Zn1 O3 108.0(5) 63 60
O3 Zn1 O3 108.0(5) . 60
O3 Zn1 O2 110.9(4) 63 .
O3 Zn1 O2 110.9(4) . .
O3 Zn1 O2 110.9(4) 60 .
O3 Zn1 Zn1 75.6(4) 63 2_566
O3 Zn1 Zn1 124.1(4) . 2_566
O3 Zn1 Zn1 124.1(4) 60 2_566
O2 Zn1 Zn1 35.3 . 2_566
O3 Zn1 Zn1 124.1(4) 63 4_556
O3 Zn1 Zn1 124.1(4) . 4_556
O3 Zn1 Zn1 75.6(4) 60 4_556
O2 Zn1 Zn1 35.3 . 4_556
Zn1 Zn1 Zn1 60.0 2_566 4_556
O3 Zn1 Zn1 124.1(4) 63 3_565
O3 Zn1 Zn1 75.6(4) . 3_565
O3 Zn1 Zn1 124.1(4) 60 3_565
O2 Zn1 Zn1 35.3 . 3_565
Zn1 Zn1 Zn1 60.0 2_566 3_565
Zn1 Zn1 Zn1 60.0 4_556 3_565
O1 Zn2 O4 111.0(3) . 14
O1 Zn2 O4 111.0(3) . .
O4 Zn2 O4 107.9(3) 14 .
O1 Zn2 O4 111.0(3) . 82
O4 Zn2 O4 107.9(3) 14 82
O4 Zn2 O4 107.9(3) . 82
O1 Zn2 Zn2 35.3 . 3_565
O4 Zn2 Zn2 124.2(2) 14 3_565
O4 Zn2 Zn2 75.8(3) . 3_565
O4 Zn2 Zn2 124.2(2) 82 3_565
O1 Zn2 Zn2 35.3 . 2_565
O4 Zn2 Zn2 75.8(3) 14 2_565
O4 Zn2 Zn2 124.2(2) . 2_565
O4 Zn2 Zn2 124.2(2) 82 2_565
Zn2 Zn2 Zn2 60.0 3_565 2_565
O1 Zn2 Zn2 35.3 . 4
O4 Zn2 Zn2 124.2(2) 14 4
O4 Zn2 Zn2 124.2(2) . 4
O4 Zn2 Zn2 75.8(3) 82 4
Zn2 Zn2 Zn2 60.0 3_565 4
Zn2 Zn2 Zn2 60.0 2_565 4

loop_
_geom_bond_atom_site_label_1
_geom_bond_atom_site_label_2
_geom_bond_distance
_geom_bond_site_symmetry_2
O1 Zn2 1.924(2) .
O1 Zn2 1.924(2) 3_565
O1 Zn2 1.924(2) 2_565
O1 Zn2 1.924(2) 4
O2 Zn1 1.924(2) 2_566
O2 Zn1 1.924(2) .
O2 Zn1 1.924(2) 4_556
O2 Zn1 1.924(2) 3_565
O3 C2 1.238(14) .
O3 Zn1 1.884(8) .
O4 C1 1.266(12) .
O4 Zn2 1.941(9) .
C2 O3 1.238(14) 3_565
C2 C3 1.64(2) .
C3 C4 1.31(4) 3_565
C3 C4 1.31(4) .
C4 C6 1.296(15) .
C1 O4 1.266(12) 3_565
C1 C5 1.29(3) .
C5 C6 1.39(2) 3_565
C5 C6 1.39(2) .
Zn1 O3 1.884(8) 63
Zn1 O3 1.884(8) 60
Zn1 Zn1 3.142(4) 2_566
Zn1 Zn1 3.142(4) 4_556
Zn1 Zn1 3.142(4) 3_565
Zn2 O4 1.941(9) 14
Zn2 O4 1.941(9) 82
Zn2 Zn2 3.141(4) 3_565
Zn2 Zn2 3.141(4) 2_565
Zn2 Zn2 3.141(4) 4

loop_
_platon_squeeze_void_nr
_platon_squeeze_void_average_x
_platon_squeeze_void_average_y
_platon_squeeze_void_average_z
_platon_squeeze_void_volume
_platon_squeeze_void_count_electrons
_platon_squeeze_void_content
1 -0.006 0.100 0.115 11693 2071 ' '
